data_7719441
loop_
_publ_author_name
'Beitlberger, Jan'
'Str&#xf6;bele, Markus'
'Schmidt, Patrick'
'Romao, Carl P.'
'Meyer, H-J&#xfc;rgen'

_publ_section_title
;
 Niobium oxyiodide cluster compounds
 Li<sub>3</sub>Nb<sub>7</sub>O<sub>5</sub>I<sub>15</sub> and
 Nb<sub>8</sub>O<sub>5</sub>I<sub>17</sub>(NbI<sub>5</sub>) with expanding
 cluster architectures and multicentre Nb-Nb bonding.
;
_journal_issue 38
_journal_name_full 'Dalton transactions (Cambridge, England : 2003)'
_journal_page_first 14376
_journal_page_last 14383
_journal_paper_doi 10.1039/d5dt01819f
_journal_volume 54
_journal_year 2025
_chemical_formula_moiety 'I15 Li3 Nb7 O5'
_chemical_formula_sum 'I15 Li3 Nb7 O5'
_chemical_formula_weight 2654.69
_space_group_crystal_system orthorhombic
_space_group_IT_number 63
_space_group_name_Hall '-C 2c 2'
_space_group_name_H-M_alt 'C m c m'
_atom_sites_solution_primary dual
_audit_creation_date 2023-12-01
_audit_creation_method
;
Olex2 1.5
(compiled 2023.08.24 svn.re1ec1418 for OlexSys, GUI svn.r6817)
;
_audit_update_record
;
2023-12-01 deposited with the CCDC.	2025-09-02 downloaded from the CCDC.
;
_cell_angle_alpha 90
_cell_angle_beta 90
_cell_angle_gamma 90
_cell_formula_units_Z 4
_cell_length_a 14.5783(3)
_cell_length_b 17.6445(3)
_cell_length_c 13.5823(2)
_cell_measurement_reflns_used 4174
_cell_measurement_temperature 230.00(11)
_cell_measurement_theta_max 77.8980
_cell_measurement_theta_min 3.8960
_cell_volume 3493.73(11)
_computing_cell_refinement 'CrysAlisPro 1.171.42.70a (Rigaku OD, 2022)'
_computing_data_collection 'CrysAlisPro 1.171.42.70a (Rigaku OD, 2022)'
_computing_data_reduction 'CrysAlisPro 1.171.42.70a (Rigaku OD, 2022)'
_computing_molecular_graphics 'Olex2 1.5 (Dolomanov et al., 2009)'
_computing_publication_material 'Olex2 1.5 (Dolomanov et al., 2009)'
_computing_structure_refinement 'SHELXL 2018/3 (Sheldrick, 2015)'
_computing_structure_solution 'SHELXT  (Sheldrick, 2015)'
_diffrn_ambient_environment N~2~
_diffrn_ambient_temperature 230.00(11)
_diffrn_detector 'Hybrid Pixel Array Detector'
_diffrn_detector_area_resol_mean 10.0000
_diffrn_detector_type HyPix
_diffrn_measured_fraction_theta_full 0.999
_diffrn_measured_fraction_theta_max 0.998
_diffrn_measurement_details
;
List of Runs (angles in degrees, time in seconds):

  # Type    Start    End  Width  t~exp~   \w     \q     \k     \f   Frames
#--------------------------------------------------------------------------
  1  \w    -63.00 -18.00   0.50   60.00    --  -90.00  55.00 117.00   90
  2  \w   -159.00 -82.00   0.50   60.00    --  -90.00-110.00-105.00  154
  3  \w   -161.00 -74.00   0.50   60.00    --  -90.00 -68.00 135.00  174
  4  \w    -83.00 -18.00   0.50   60.00    --  -90.00  68.00 -91.00  130
  5  \w     39.00  83.00   0.50   60.00    --  109.74 -68.00 135.00   88
  6  \w    -61.00  22.00   0.50   30.00    --  -49.70  57.00  30.00  166
  7  \w   -118.00 -73.00   0.50   30.00    --  -49.70-125.00 -60.00   90
  8  \w    -26.00  22.00   0.50   30.00    --  -49.70  19.00 120.00   96
  9  \w   -118.00 -73.00   0.50   30.00    --  -49.70-125.00  60.00   90
 10  \w   -160.00 -86.00   0.50   60.00    --  -90.00 -99.00 120.00  148
 11  \w    -85.00 -21.00   0.50   60.00    --  -90.00 125.00 150.00  128
 12  \w   -138.00 -83.00   0.50   60.00    --  -90.00   0.00 -30.00  110
 13  \w    -85.00 -21.00   0.50   60.00    --  -90.00 125.00  30.00  128
 14  \w     61.00 116.00   0.50   60.00    --  109.74   0.00 -90.00  110
 15  \w     39.00  66.00   0.50   60.00    --  109.74 -57.00   0.00   54
 16  \w     39.00  66.00   0.50   60.00    --  109.74 -57.00 -90.00   54
 17  \w     39.00  66.00   0.50   60.00    --  109.74 -57.00 -30.00   54
 18  \w     61.00 116.00   0.50   60.00    --  109.74   0.00 120.00  110
 19  \w     61.00 116.00   0.50   60.00    --  109.74   0.00-120.00  110
 20  \w   -120.00 -38.00   0.50   30.00    --  -49.70 -57.00  60.00  164
 21  \w   -120.00 -30.00   0.50   30.00    --  -49.70 -77.00 -30.00  180
 22  \w   -120.00 -38.00   0.50   30.00    --  -49.70 -57.00-120.00  164
 23  \w   -120.00 -30.00   0.50   30.00    --  -49.70 -77.00-180.00  180
 24  \w   -138.00 -83.00   0.50   60.00    --  -90.00   0.00 -90.00  110
 25  \w     40.00  93.00   0.50   60.00    --  109.74 -99.00 -30.00  106
;
_diffrn_measurement_device 'four-circle diffractometer'
_diffrn_measurement_device_type 'XtaLAB Synergy, Dualflex, HyPix'
_diffrn_measurement_method '\w scans'
_diffrn_orient_matrix_type 'CrysAlisPro convention (1999,Acta A55,543-557)'
_diffrn_orient_matrix_UB_11 0.0485248000
_diffrn_orient_matrix_UB_12 -0.0628827000
_diffrn_orient_matrix_UB_13 -0.0588978000
_diffrn_orient_matrix_UB_21 0.0502092000
_diffrn_orient_matrix_UB_22 -0.0256647000
_diffrn_orient_matrix_UB_23 0.0940259000
_diffrn_orient_matrix_UB_31 -0.0793118000
_diffrn_orient_matrix_UB_32 -0.0548752000
_diffrn_orient_matrix_UB_33 0.0235238000
_diffrn_radiation_monochromator mirror
_diffrn_radiation_probe x-ray
_diffrn_radiation_type 'Cu K\a'
_diffrn_radiation_wavelength 1.54184
_diffrn_reflns_av_R_equivalents 0.0316
_diffrn_reflns_av_unetI/netI 0.0166
_diffrn_reflns_Laue_measured_fraction_full 0.999
_diffrn_reflns_Laue_measured_fraction_max 0.998
_diffrn_reflns_limit_h_max 16
_diffrn_reflns_limit_h_min -17
_diffrn_reflns_limit_k_max 19
_diffrn_reflns_limit_k_min -21
_diffrn_reflns_limit_l_max 16
_diffrn_reflns_limit_l_min -16
_diffrn_reflns_number 17730
_diffrn_reflns_point_group_measured_fraction_full 0.999
_diffrn_reflns_point_group_measured_fraction_max 0.998
_diffrn_reflns_theta_full 67.684
_diffrn_reflns_theta_max 68.227
_diffrn_reflns_theta_min 3.933
_diffrn_source 'micro-focus sealed X-ray tube'
_diffrn_source_type 'PhotonJet (Cu) X-ray Source'
_exptl_absorpt_coefficient_mu 122.292
_exptl_absorpt_correction_T_max 0.358
_exptl_absorpt_correction_T_min 0.119
_exptl_absorpt_correction_type analytical
_exptl_absorpt_process_details
;
CrysAlisPro 1.171.42.70a (Rigaku Oxford Diffraction, 2022)
Analytical numeric absorption correction using a multifaceted crystal
model based on expressions derived by R.C. Clark & J.S. Reid.
(Clark, R. C. & Reid, J. S. (1995). Acta Cryst. A51, 887-897)
Empirical absorption correction using spherical harmonics,
implemented in SCALE3 ABSPACK scaling algorithm.
;
_exptl_crystal_colour 'clear colourless'
_exptl_crystal_colour_lustre clear
_exptl_crystal_colour_primary colourless
_exptl_crystal_density_diffrn 5.047
_exptl_crystal_description needle
_exptl_crystal_F_000 4524
_exptl_crystal_size_max 0.036
_exptl_crystal_size_mid 0.019
_exptl_crystal_size_min 0.016
_refine_diff_density_max 0.547
_refine_diff_density_min -0.504
_refine_diff_density_rms 0.084
_refine_ls_extinction_method none
_refine_ls_goodness_of_fit_ref 1.060
_refine_ls_hydrogen_treatment undef
_refine_ls_matrix_type full
_refine_ls_number_parameters 85
_refine_ls_number_reflns 1742
_refine_ls_number_restraints 0
_refine_ls_restrained_S_all 1.060
_refine_ls_R_factor_all 0.0221
_refine_ls_R_factor_gt 0.0197
_refine_ls_shift/su_max 0.001
_refine_ls_shift/su_mean 0.000
_refine_ls_structure_factor_coef Fsqd
_refine_ls_weighting_details 'w=1/[\s^2^(Fo^2^)+(0.0329P)^2^+3.4693P] where P=(Fo^2^+2Fc^2^)/3'
_refine_ls_weighting_scheme calc
_refine_ls_wR_factor_gt 0.0534
_refine_ls_wR_factor_ref 0.0544
_reflns_Friedel_coverage 0.000
_reflns_number_gt 1590
_reflns_number_total 1742
_reflns_threshold_expression 'I > 2\s(I)'
_cod_data_source_file d5dt01819f2.cif
_cod_data_source_block jb102_17
_cod_depositor_comments 'Adding full bibliography for 7719441--7719442.cif.'
_cod_database_code 7719441
_shelx_shelxl_version_number 2018/3
_chemical_oxdiff_formula 'Nb7 O5 I15 Li3'
_shelx_space_group_comment
;
The symmetry employed for this shelxl refinement is uniquely defined
by the following loop, which should always be used as a source of
symmetry information in preference to the above space-group names.
They are only intended as comments.
;
_shelx_estimated_absorpt_t_max 0.245
_shelx_estimated_absorpt_t_min 0.096
_olex2_refinement_description
;
;
_olex2_submission_special_instructions 'No special instructions were received'
_oxdiff_exptl_absorpt_empirical_details
;
Empirical correction (ABSPACK) includes:
- Absorption correction using spherical harmonics
- Frame scaling
- Detector area scaling
;
_oxdiff_exptl_absorpt_empirical_full_max 3.011
_oxdiff_exptl_absorpt_empirical_full_min 0.596

loop_
_space_group_symop_operation_xyz
'x, y, z'
'-x, -y, z+1/2'
'-x, y, -z+1/2'
'x, -y, -z'
'x+1/2, y+1/2, z'
'-x+1/2, -y+1/2, z+1/2'
'-x+1/2, y+1/2, -z+1/2'
'x+1/2, -y+1/2, -z'
'-x, -y, -z'
'x, y, -z-1/2'
'x, -y, z-1/2'
'-x, y, z'
'-x+1/2, -y+1/2, -z'
'x+1/2, y+1/2, -z-1/2'
'x+1/2, -y+1/2, z-1/2'
'-x+1/2, y+1/2, z'

loop_
_atom_site_label
_atom_site_type_symbol
_atom_site_fract_x
_atom_site_fract_y
_atom_site_fract_z
_atom_site_U_iso_or_equiv
_atom_site_adp_type
_atom_site_occupancy
_atom_site_site_symmetry_order
_atom_site_calc_flag
_atom_site_refinement_flags_posn
_atom_site_refinement_flags_adp
_atom_site_refinement_flags_occupancy
_atom_site_disorder_assembly
_atom_site_disorder_group
I1 I 0.30967(2) 0.42013(2) 0.39407(2) 0.0272(6) Uani 1 1 d . . . . .
I2 I 0.33985(2) 0.26106(2) 0.60701(2) 0.0281(6) Uani 1 1 d . . . . .
I3 I 0.36912(3) 0.10781(2) 0.40043(3) 0.0343(6) Uani 1 1 d . . . . .
I4 I 0.500000 0.56840(3) 0.10688(3) 0.0270(6) Uani 1 2 d S T P . .
Nb1 Nb 0.36388(3) 0.27068(2) 0.39380(3) 0.0231(6) Uani 1 1 d . . . . .
Nb2 Nb 0.500000 0.28994(4) 0.250000 0.0212(7) Uani 1 4 d S T P . .
Nb3 Nb 0.500000 0.40319(3) 0.10682(4) 0.0223(6) Uani 1 2 d S T P . .
O1 O 0.500000 0.2766(3) 0.4108(4) 0.0412(15) Uani 1 2 d S T P . .
O2 O 0.3593(4) 0.2651(3) 0.250000 0.0409(15) Uani 1 2 d S T P . .
O3 O 0.500000 0.4078(4) 0.250000 0.0390(19) Uani 1 4 d S T P . .
I5 I 0.500000 0.08637(5) 0.750000 0.0587(7) Uani 1 4 d S T P . .
Li1 Li 0.500000 0.1444(11) 0.9385(13) 0.066(5) Uani 1 2 d S T P . .
Li2 Li 0.500000 -0.0633(12) 0.750000 0.038(4) Uani 1 4 d S T P . .

loop_
_atom_site_aniso_label
_atom_site_aniso_U_11
_atom_site_aniso_U_22
_atom_site_aniso_U_33
_atom_site_aniso_U_23
_atom_site_aniso_U_13
_atom_site_aniso_U_12
I1 0.0265(7) 0.0287(7) 0.0263(7) -0.00073(11) 0.00173(11) 0.00129(12)
I2 0.0284(7) 0.0356(7) 0.0203(7) 0.00111(11) 0.00034(11) -0.00368(13)
I3 0.0378(7) 0.0291(7) 0.0361(7) -0.00001(13) 0.00732(14) -0.00040(13)
I4 0.0356(7) 0.0261(7) 0.0193(7) 0.00057(15) 0.000 0.000
Nb1 0.0242(7) 0.0271(7) 0.0180(7) 0.00037(14) 0.00127(14) -0.00083(15)
Nb2 0.0230(7) 0.0240(7) 0.0167(7) 0.000 0.000 0.000
Nb3 0.0252(7) 0.0244(7) 0.0173(7) 0.00097(19) 0.000 0.000
O1 0.050(4) 0.038(3) 0.036(3) 0.002(2) 0.000 0.000
O2 0.038(3) 0.040(3) 0.044(3) 0.000 0.000 -0.003(2)
O3 0.034(4) 0.042(4) 0.041(5) 0.000 0.000 0.000
I5 0.1003(10) 0.0362(8) 0.0396(8) 0.000 0.000 0.000
Li1 0.090(13) 0.069(11) 0.040(9) -0.009(8) 0.000 0.000
Li2 0.039(10) 0.045(10) 0.031(10) 0.000 0.000 0.000

loop_
_atom_type_symbol
_atom_type_description
_atom_type_scat_dispersion_real
_atom_type_scat_dispersion_imag
_atom_type_scat_source
I I -0.3257 6.8362 'International Tables Vol C Tables 4.2.6.8 and 6.1.1.4'
Li Li 0.0008 0.0003 'International Tables Vol C Tables 4.2.6.8 and 6.1.1.4'
Nb Nb -0.1121 2.4826 'International Tables Vol C Tables 4.2.6.8 and 6.1.1.4'
O O 0.0492 0.0322 'International Tables Vol C Tables 4.2.6.8 and 6.1.1.4'

loop_
_exptl_crystal_face_index_h
_exptl_crystal_face_index_k
_exptl_crystal_face_index_l
_exptl_crystal_face_perp_dist
7 6 2 0.0077
-1 -3 8 0.0162
0 2 -9 0.0185
-9 -3 -1 0.0106
6 -7 5 0.0129
6 -9 0 0.0060
-6 7 -4 0.0085
-7 -7 -3 0.0104
-4 -10 0 0.0039
-3 4 8 0.0117

loop_
_geom_angle_atom_site_label_1
_geom_angle_atom_site_label_2
_geom_angle_atom_site_label_3
_geom_angle
_geom_angle_site_symmetry_1
_geom_angle_site_symmetry_3
_geom_angle_publ_flag
Nb1 I1 Nb3 67.168(17) . 10_556 ?
Nb1 I2 Nb1 97.181(13) . 13_556 ?
Nb1 I2 Li1 75.9(3) . 10_557 ?
Nb1 I2 Li1 127.0(3) 13_556 10_557 ?
Nb1 I3 Li1 79.8(4) . 10_557 ?
Nb1 I3 Li2 105.4(4) . 9_656 ?
Li2 I3 Li1 98.9(2) 9_656 10_557 ?
Nb3 I4 Nb3 99.784(18) . 9_665 ?
I1 Nb1 I2 83.997(14) . 13_556 ?
I1 Nb1 I2 91.141(14) . . ?
I1 Nb1 I3 164.727(19) . . ?
I1 Nb1 Nb2 95.05(2) . . ?
I1 Nb1 Nb3 57.006(13) . 10_556 ?
I2 Nb1 I2 82.819(13) . 13_556 ?
I2 Nb1 Nb3 97.158(16) . 10_556 ?
I2 Nb1 Nb3 141.000(17) 13_556 10_556 ?
I3 Nb1 I2 80.854(14) . 13_556 ?
I3 Nb1 I2 85.073(14) . . ?
I3 Nb1 Nb3 138.131(18) . 10_556 ?
Nb2 Nb1 I2 135.652(15) . 13_556 ?
Nb2 Nb1 I2 141.441(17) . . ?
Nb2 Nb1 I3 97.13(2) . . ?
Nb2 Nb1 Nb3 56.491(17) . 10_556 ?
O1 Nb1 I1 103.58(17) . . ?
O1 Nb1 I2 170.00(17) . 13_556 ?
O1 Nb1 I2 90.43(17) . . ?
O1 Nb1 I3 91.26(17) . . ?
O1 Nb1 Nb2 51.12(16) . . ?
O1 Nb1 Nb3 47.07(17) . 10_556 ?
O2 Nb1 I1 92.29(17) . . ?
O2 Nb1 I2 87.34(17) . 13_556 ?
O2 Nb1 I2 169.18(17) . . ?
O2 Nb1 I3 88.95(16) . . ?
O2 Nb1 Nb2 48.33(17) . . ?
O2 Nb1 Nb3 93.31(17) . 10_556 ?
O2 Nb1 O1 98.7(2) . . ?
Nb1 Nb2 Nb1 166.08(3) . 3_655 ?
Nb1 Nb2 Nb1 166.08(3) 10_556 12_655 ?
Nb1 Nb2 Nb1 88.262(17) 12_655 3_655 ?
Nb1 Nb2 Nb1 90.056(17) 10_556 3_655 ?
Nb1 Nb2 Nb1 90.055(17) . 12_655 ?
Nb1 Nb2 Nb1 88.263(17) . 10_556 ?
Nb3 Nb2 Nb1 124.92(2) . . ?
Nb3 Nb2 Nb1 66.496(13) 10_556 12_655 ?
Nb3 Nb2 Nb1 124.92(2) 10_556 3_655 ?
Nb3 Nb2 Nb1 66.496(13) 10_556 . ?
Nb3 Nb2 Nb1 66.496(13) . 3_655 ?
Nb3 Nb2 Nb1 66.496(13) . 10_556 ?
Nb3 Nb2 Nb1 124.92(2) 10_556 10_556 ?
Nb3 Nb2 Nb1 124.92(2) . 12_655 ?
Nb3 Nb2 Nb3 88.45(3) . 10_556 ?
O1 Nb2 Nb1 132.79(4) . 3_655 ?
O1 Nb2 Nb1 45.148(13) . 12_655 ?
O1 Nb2 Nb1 45.147(13) . . ?
O1 Nb2 Nb1 132.79(4) . 10_556 ?
O1 Nb2 Nb1 45.148(13) 10_556 10_556 ?
O1 Nb2 Nb1 132.79(4) 10_556 . ?
O1 Nb2 Nb1 132.79(4) 10_556 12_655 ?
O1 Nb2 Nb1 45.148(13) 10_556 3_655 ?
O1 Nb2 Nb3 51.94(15) . 10_556 ?
O1 Nb2 Nb3 51.94(15) 10_556 . ?
O1 Nb2 Nb3 140.39(16) 10_556 10_556 ?
O1 Nb2 Nb3 140.39(16) . . ?
O1 Nb2 O1 167.7(3) 10_556 . ?
O2 Nb2 Nb1 131.79(6) 3_655 10_556 ?
O2 Nb2 Nb1 131.79(6) . 3_655 ?
O2 Nb2 Nb1 131.79(6) . 12_655 ?
O2 Nb2 Nb1 44.181(11) 3_655 3_655 ?
O2 Nb2 Nb1 44.181(11) . 10_556 ?
O2 Nb2 Nb1 131.79(6) 3_655 . ?
O2 Nb2 Nb1 44.182(11) . . ?
O2 Nb2 Nb1 44.181(11) 3_655 12_655 ?
O2 Nb2 Nb3 98.62(11) . . ?
O2 Nb2 Nb3 98.62(11) 3_655 . ?
O2 Nb2 Nb3 98.62(11) . 10_556 ?
O2 Nb2 Nb3 98.62(11) 3_655 10_556 ?
O2 Nb2 O1 88.71(4) . . ?
O2 Nb2 O1 88.71(4) 3_655 . ?
O2 Nb2 O1 88.71(4) . 10_556 ?
O2 Nb2 O1 88.71(4) 3_655 10_556 ?
O2 Nb2 O2 155.8(3) 3_655 . ?
O3 Nb2 Nb1 96.958(17) . 3_655 ?
O3 Nb2 Nb1 96.959(17) . . ?
O3 Nb2 Nb1 96.958(17) . 12_655 ?
O3 Nb2 Nb1 96.958(17) . 10_556 ?
O3 Nb2 Nb3 44.223(15) . 10_556 ?
O3 Nb2 Nb3 44.223(15) . . ?
O3 Nb2 O1 96.16(16) . 10_556 ?
O3 Nb2 O1 96.17(16) . . ?
O3 Nb2 O2 102.08(15) . 3_655 ?
O3 Nb2 O2 102.08(15) . . ?
I1 Nb3 I1 167.70(3) 3_655 10_556 ?
I1 Nb3 I4 83.853(13) 3_655 . ?
I1 Nb3 I4 88.711(12) 3_655 9_665 ?
I1 Nb3 I4 83.853(13) 10_556 . ?
I1 Nb3 I4 88.711(12) 10_556 9_665 ?
I1 Nb3 Nb1 136.47(2) 3_655 10_556 ?
I1 Nb3 Nb1 55.823(11) 3_655 3_655 ?
I1 Nb3 Nb1 136.47(2) 10_556 3_655 ?
I1 Nb3 Nb1 55.823(11) 10_556 10_556 ?
I4 Nb3 I4 80.215(18) . 9_665 ?
I4 Nb3 Nb1 97.300(16) 9_665 3_655 ?
I4 Nb3 Nb1 139.676(11) . 3_655 ?
I4 Nb3 Nb1 97.300(16) 9_665 10_556 ?
I4 Nb3 Nb1 139.676(11) . 10_556 ?
Nb1 Nb3 Nb1 80.65(2) 10_556 3_655 ?
Nb2 Nb3 I1 94.575(13) . 10_556 ?
Nb2 Nb3 I1 94.575(13) . 3_655 ?
Nb2 Nb3 I4 144.02(2) . 9_665 ?
Nb2 Nb3 I4 135.76(2) . . ?
Nb2 Nb3 Nb1 57.013(14) . 3_655 ?
Nb2 Nb3 Nb1 57.013(14) . 10_556 ?
O1 Nb3 I1 96.086(13) 10_556 3_655 ?
O1 Nb3 I1 96.086(13) 10_556 10_556 ?
O1 Nb3 I4 173.90(15) 10_556 . ?
O1 Nb3 I4 93.68(15) 10_556 9_665 ?
O1 Nb3 Nb1 40.68(2) 10_556 10_556 ?
O1 Nb3 Nb1 40.68(2) 10_556 3_655 ?
O1 Nb3 Nb2 50.34(15) 10_556 . ?
O3 Nb3 I1 89.99(3) . 3_655 ?
O3 Nb3 I1 89.99(3) . 10_556 ?
O3 Nb3 I4 167.8(2) . 9_665 ?
O3 Nb3 I4 87.6(2) . . ?
O3 Nb3 Nb1 91.99(18) . 3_655 ?
O3 Nb3 Nb1 91.99(18) . 10_556 ?
O3 Nb3 Nb2 48.2(2) . . ?
O3 Nb3 O1 98.5(3) . 10_556 ?
Nb1 O1 Nb1 165.5(3) . 12_655 ?
Nb1 O1 Nb2 83.73(16) . . ?
Nb1 O1 Nb2 83.73(17) 12_655 . ?
Nb1 O1 Nb3 92.25(17) 12_655 10_556 ?
Nb1 O1 Nb3 92.26(17) . 10_556 ?
Nb2 O1 Nb3 77.72(19) . 10_556 ?
Nb1 O2 Nb1 173.0(3) 10_556 . ?
Nb1 O2 Nb2 87.49(17) 10_556 . ?
Nb1 O2 Nb2 87.49(17) . . ?
Nb3 O3 Nb2 87.6(2) 10_556 . ?
Nb3 O3 Nb2 87.6(2) . . ?
Nb3 O3 Nb3 175.2(5) . 10_556 ?
Li1 I5 Li1 136.4(8) . 10_557 ?
Li2 I5 Li1 111.8(4) . 10_557 ?
Li2 I5 Li1 111.8(4) . . ?
I2 Li1 I2 94.8(5) 3_656 10_557 ?
I3 Li1 I2 79.18(19) 10_557 10_557 ?
I3 Li1 I2 139.2(6) 3_656 10_557 ?
I3 Li1 I2 139.2(6) 10_557 3_656 ?
I3 Li1 I2 79.18(19) 3_656 3_656 ?
I3 Li1 I3 79.8(4) 3_656 10_557 ?
I5 Li1 I2 93.4(4) . 3_656 ?
I5 Li1 I2 93.4(4) . 10_557 ?
I5 Li1 I3 127.0(5) . 3_656 ?
I5 Li1 I3 127.0(5) . 10_557 ?
I3 Li2 I3 89.4(2) 2_655 9_656 ?
I3 Li2 I3 148.6(8) 9_656 11_556 ?
I3 Li2 I3 82.16(19) 4_556 9_656 ?
I3 Li2 I3 82.16(19) 2_655 11_556 ?
I3 Li2 I3 89.4(2) 4_556 11_556 ?
I3 Li2 I3 148.6(8) 4_556 2_655 ?
I5 Li2 I3 105.7(4) . 11_556 ?
I5 Li2 I3 105.7(4) . 4_556 ?
I5 Li2 I3 105.7(4) . 2_655 ?
I5 Li2 I3 105.7(4) . 9_656 ?

loop_
_geom_bond_atom_site_label_1
_geom_bond_atom_site_label_2
_geom_bond_distance
_geom_bond_site_symmetry_2
_geom_bond_publ_flag
I1 Nb1 2.7528(5) . ?
I1 Nb3 2.7908(3) 10_556 ?
I2 Nb1 2.9219(5) . ?
I2 Nb1 3.0224(5) 13_556 ?
I2 Li1 3.173(14) 10_557 ?
I3 Nb1 2.8761(5) . ?
I3 Li1 2.973(14) 10_557 ?
I3 Li2 2.904(6) 9_656 ?
I4 Nb3 2.9455(7) 9_665 ?
I4 Nb3 2.9150(7) . ?
Nb1 Nb2 2.8050(4) . ?
Nb1 Nb3 3.0667(6) 10_556 ?
Nb1 O1 2.0005(9) . ?
Nb1 O2 1.9568(5) . ?
Nb2 Nb3 2.7883(8) . ?
Nb2 Nb3 2.7883(8) 10_556 ?
Nb2 O1 2.197(6) 10_556 ?
Nb2 O1 2.197(6) . ?
Nb2 O2 2.097(6) . ?
Nb2 O2 2.097(6) 3_655 ?
Nb2 O3 2.080(8) . ?
Nb3 O1 2.247(6) 10_556 ?
Nb3 O3 1.9464(6) . ?
I5 Li1 2.758(17) 10_557 ?
I5 Li1 2.758(17) . ?
I5 Li2 2.64(2) . ?

loop_
_exptl_oxdiff_crystal_face_indexfrac_h
_exptl_oxdiff_crystal_face_indexfrac_k
_exptl_oxdiff_crystal_face_indexfrac_l
_exptl_oxdiff_crystal_face_x
_exptl_oxdiff_crystal_face_y
_exptl_oxdiff_crystal_face_z
7.4543 6.4970 2.0983 -0.1704 0.4048 -0.8984
-1.1878 -3.4148 8.3421 -0.3342 0.8124 0.4778
0.0363 2.3989 -8.6213 0.3587 -0.8704 -0.3373
-9.0498 -2.7821 -1.4206 -0.1805 -0.5166 0.8370
5.8757 -6.6660 4.6389 0.4311 0.9023 0.0089
6.0742 -8.7782 0.3784 0.8245 0.5659 0.0089
-6.1782 7.1275 -3.8196 -0.5230 -0.8523 0.0090
-6.6050 -7.0714 -3.1865 0.3118 -0.4498 0.8369
-4.1919 -10.2573 -0.2132 0.4542 0.0327 0.8903
-2.6157 3.8933 7.9265 -0.8386 0.5140 0.1803
